data_2232467
loop_
_publ_author_name
Ejaz
'Khan, Islam Ullah'
'Ahmad, Hira'
'Harrison, William T. A.'
'Sheikh, Tahir Ali'

_publ_section_title
;
 <i>N</i>,<i>N</i>'-Diethyl-<i>N</i>,<i>N</i>'-[1,3-phenylenebis(methylene)]dibenzenesulfonamide
;
_journal_coeditor_code SU2324
_journal_issue 11
_journal_name_full 'Acta Crystallographica Section E'
_journal_page_first o3038
_journal_paper_doi 10.1107/S1600536811040700
_journal_volume 67
_journal_year 2011
_chemical_formula_iupac 'C24 H28 N2 O4 S2'
_chemical_formula_moiety 'C24 H28 N2 O4 S2'
_chemical_formula_sum 'C24 H28 N2 O4 S2'
_chemical_formula_weight 472.60
_chemical_name_systematic
;
<i>N</i>,<i>N</i>'-Diethyl-<i>N</i>,<i>N</i>'-[1,3-
phenylenebis(methylene)]dibenzenesulfonamide
;
_space_group_IT_number 14
_symmetry_cell_setting monoclinic
_symmetry_space_group_name_Hall '-P 2yn'
_symmetry_space_group_name_H-M 'P 1 21/n 1'
_atom_sites_solution_hydrogens geom
_atom_sites_solution_primary direct
_atom_sites_solution_secondary difmap
_audit_creation_method SHELXL-97
_cell_angle_alpha 90.00
_cell_angle_beta 106.1220(10)
_cell_angle_gamma 90.00
_cell_formula_units_Z 4
_cell_length_a 9.1865(3)
_cell_length_b 19.0679(7)
_cell_length_c 14.3870(5)
_cell_measurement_reflns_used 6013
_cell_measurement_temperature 296(2)
_cell_measurement_theta_max 28.30
_cell_measurement_theta_min 2.60
_cell_volume 2421.02(15)
_computing_cell_refinement 'SAINT (Bruker, 2007)'
_computing_data_collection 'APEX2 (Bruker, 2007)'
_computing_data_reduction 'SAINT (Bruker, 2007)'
_computing_molecular_graphics 'ORTEP-3 (Farrugia, 1997)'
_computing_publication_material 'SHELXL97 (Sheldrick, 2008)'
_computing_structure_refinement 'SHELXL97 (Sheldrick, 2008)'
_computing_structure_solution 'SHELXS97 (Sheldrick, 2008)'
_diffrn_ambient_temperature 296(2)
_diffrn_measured_fraction_theta_full 0.998
_diffrn_measured_fraction_theta_max 0.998
_diffrn_measurement_device_type 'Bruker APEXII CCD'
_diffrn_measurement_method \w
_diffrn_radiation_monochromator graphite
_diffrn_radiation_source 'fine-focus sealed tube'
_diffrn_radiation_type MoK\a
_diffrn_radiation_wavelength 0.71073
_diffrn_reflns_av_R_equivalents 0.0251
_diffrn_reflns_av_sigmaI/netI 0.0274
_diffrn_reflns_limit_h_max 8
_diffrn_reflns_limit_h_min -12
_diffrn_reflns_limit_k_max 25
_diffrn_reflns_limit_k_min -24
_diffrn_reflns_limit_l_max 19
_diffrn_reflns_limit_l_min -17
_diffrn_reflns_number 23272
_diffrn_reflns_theta_full 28.30
_diffrn_reflns_theta_max 28.30
_diffrn_reflns_theta_min 2.60
_diffrn_standards_decay_% 0
_exptl_absorpt_coefficient_mu 0.252
_exptl_absorpt_correction_type none
_exptl_crystal_colour colourless
_exptl_crystal_density_diffrn 1.297
_exptl_crystal_density_method 'not measured'
_exptl_crystal_description block
_exptl_crystal_F_000 1000
_exptl_crystal_size_max 0.13
_exptl_crystal_size_mid 0.10
_exptl_crystal_size_min 0.09
_refine_diff_density_max 0.290
_refine_diff_density_min -0.375
_refine_ls_extinction_method none
_refine_ls_goodness_of_fit_ref 1.012
_refine_ls_hydrogen_treatment constr
_refine_ls_matrix_type full
_refine_ls_number_parameters 290
_refine_ls_number_reflns 6013
_refine_ls_number_restraints 0
_refine_ls_restrained_S_all 1.012
_refine_ls_R_factor_all 0.0686
_refine_ls_R_factor_gt 0.0448
_refine_ls_shift/su_max 0.000
_refine_ls_shift/su_mean 0.000
_refine_ls_structure_factor_coef Fsqd
_refine_ls_weighting_details 'calc w=1/[\s^2^(Fo^2^)+(0.0600P)^2^+0.7693P] where P=(Fo^2^+2Fc^2^)/3'
_refine_ls_weighting_scheme calc
_refine_ls_wR_factor_gt 0.1140
_refine_ls_wR_factor_ref 0.1323
_reflns_number_gt 4188
_reflns_number_total 6013
_reflns_threshold_expression I>2\s(I)
_cod_data_source_file su2324.cif
_cod_data_source_block I
_cod_original_sg_symbol_H-M 'P 21/n'
_cod_database_code 2232467
_cod_database_fobs_code 2232467

loop_
_symmetry_equiv_pos_as_xyz
'x, y, z'
'-x+1/2, y+1/2, -z+1/2'
'-x, -y, -z'
'x-1/2, -y-1/2, z-1/2'

loop_
_atom_site_type_symbol
_atom_site_label
_atom_site_fract_x
_atom_site_fract_y
_atom_site_fract_z
_atom_site_U_iso_or_equiv
_atom_site_adp_type
_atom_site_calc_flag
_atom_site_refinement_flags
_atom_site_occupancy
_atom_site_symmetry_multiplicity
_atom_site_disorder_assembly
_atom_site_disorder_group
C C1 0.78689(19) 0.13374(9) 0.68904(13) 0.0448(4) Uani d . 1 1 . .
H H1 0.7268 0.1480 0.6288 0.054 Uiso calc R 1 1 . .
C C2 0.73697(19) 0.08014(9) 0.73745(14) 0.0449(4) Uani d . 1 1 . .
C C3 0.8266(2) 0.05935(11) 0.82682(15) 0.0554(5) Uani d . 1 1 . .
H H3 0.7942 0.0233 0.8598 0.066 Uiso calc R 1 1 . .
C C4 0.9639(2) 0.09163(13) 0.86768(15) 0.0614(5) Uani d . 1 1 . .
H H4 1.0237 0.0775 0.9281 0.074 Uiso calc R 1 1 . .
C C5 1.0123(2) 0.14489(11) 0.81882(15) 0.0545(5) Uani d . 1 1 . .
H H5 1.1049 0.1666 0.8466 0.065 Uiso calc R 1 1 . .
C C6 0.92480(19) 0.16639(9) 0.72889(14) 0.0452(4) Uani d . 1 1 . .
C C7 0.9798(2) 0.22228(10) 0.67292(17) 0.0557(5) Uani d . 1 1 . .
H H7A 1.0849 0.2329 0.7054 0.067 Uiso calc R 1 1 . .
H H7B 0.9751 0.2045 0.6090 0.067 Uiso calc R 1 1 . .
C C8 1.0539(3) 0.36406(11) 0.56934(15) 0.0582(5) Uani d . 1 1 B .
C C9 1.1599(3) 0.32027(13) 0.54866(18) 0.0702(6) Uani d . 1 1 . .
H H9 1.1345 0.2745 0.5280 0.084 Uiso calc R 1 1 . .
C C10 1.3050(3) 0.34546(17) 0.5591(2) 0.0881(8) Uani d . 1 1 . .
H H10 1.3785 0.3162 0.5467 0.106 Uiso calc R 1 1 . .
C C11 1.3404(4) 0.41342(19) 0.5877(2) 0.0957(10) Uani d . 1 1 . .
H H11 1.4381 0.4299 0.5947 0.115 Uiso calc R 1 1 . .
C C12 1.2346(4) 0.45677(18) 0.6058(2) 0.1002(10) Uani d . 1 1 . .
H H12 1.2595 0.5030 0.6238 0.120 Uiso calc R 1 1 . .
C C13 1.0910(3) 0.43270(13) 0.5975(2) 0.0796(7) Uani d . 1 1 . .
H H13 1.0188 0.4623 0.6107 0.096 Uiso calc R 1 1 . .
C C14 0.5875(2) 0.04462(10) 0.69110(16) 0.0517(5) Uani d . 1 1 . .
H H14A 0.5908 0.0235 0.6304 0.062 Uiso calc R 1 1 . .
H H14B 0.5708 0.0076 0.7332 0.062 Uiso calc R 1 1 . .
C C15 0.22235(19) 0.00993(9) 0.59280(13) 0.0437(4) Uani d . 1 1 . .
C C16 0.2729(2) -0.05564(10) 0.57526(16) 0.0553(5) Uani d . 1 1 . .
H H16 0.3584 -0.0602 0.5531 0.066 Uiso calc R 1 1 . .
C C17 0.1955(3) -0.11417(11) 0.59097(18) 0.0676(6) Uani d . 1 1 . .
H H17 0.2282 -0.1586 0.5790 0.081 Uiso calc R 1 1 . .
C C18 0.0694(3) -0.10715(13) 0.62447(19) 0.0728(7) Uani d . 1 1 . .
H H18 0.0180 -0.1469 0.6356 0.087 Uiso calc R 1 1 . .
C C19 0.0198(3) -0.04250(14) 0.64141(18) 0.0697(6) Uani d . 1 1 . .
H H19 -0.0661 -0.0383 0.6633 0.084 Uiso calc R 1 1 . .
C C20 0.0957(2) 0.01662(11) 0.62643(16) 0.0558(5) Uani d . 1 1 . .
H H20 0.0623 0.0608 0.6388 0.067 Uiso calc R 1 1 . .
C C21 0.9119(3) 0.32830(13) 0.75365(18) 0.0700(6) Uani d . 1 1 . .
H H21A 0.9693 0.3704 0.7501 0.084 Uiso calc R 1 1 A 1
H H21B 0.9692 0.3008 0.8083 0.084 Uiso calc R 1 1 A 1
C C22A 0.7607(7) 0.3480(4) 0.7682(5) 0.079(2) Uiso d P 0.526(14) 1 B 1
H H22A 0.7765 0.3746 0.8269 0.119 Uiso calc PR 0.526(14) 1 B 1
H H22B 0.7046 0.3063 0.7725 0.119 Uiso calc PR 0.526(14) 1 B 1
H H22C 0.7048 0.3759 0.7145 0.119 Uiso calc PR 0.526(14) 1 B 1
C C22B 0.7963(9) 0.3175(6) 0.8056(7) 0.095(3) Uiso d P 0.474(14) 1 B 2
H H22D 0.8201 0.3458 0.8630 0.143 Uiso calc PR 0.474(14) 1 B 2
H H22E 0.7947 0.2690 0.8231 0.143 Uiso calc PR 0.474(14) 1 B 2
H H22F 0.6987 0.3306 0.7645 0.143 Uiso calc PR 0.474(14) 1 B 2
C C23 0.4252(2) 0.12225(12) 0.76072(16) 0.0597(5) Uani d . 1 1 . .
H H23A 0.3194 0.1129 0.7553 0.072 Uiso calc R 1 1 . .
H H23B 0.4857 0.0974 0.8171 0.072 Uiso calc R 1 1 . .
C C24 0.4538(4) 0.19853(14) 0.7750(2) 0.0879(8) Uani d . 1 1 . .
H H24A 0.5597 0.2078 0.7849 0.132 Uiso calc R 1 1 . .
H H24B 0.4240 0.2138 0.8307 0.132 Uiso calc R 1 1 . .
H H24C 0.3961 0.2234 0.7189 0.132 Uiso calc R 1 1 . .
S S1 0.87268(6) 0.33183(3) 0.56484(4) 0.05927(16) Uani d . 1 1 . .
S S2 0.32295(5) 0.08483(2) 0.57589(4) 0.04724(14) Uani d . 1 1 . .
N N1 0.88989(17) 0.28716(8) 0.66325(12) 0.0512(4) Uani d . 1 1 B .
N N2 0.46183(16) 0.09500(8) 0.67317(12) 0.0484(4) Uani d . 1 1 . .
O O1 0.82899(19) 0.28392(9) 0.48611(12) 0.0765(5) Uani d . 1 1 B .
O O2 0.77734(19) 0.39036(9) 0.56817(15) 0.0850(5) Uani d . 1 1 B .
O O3 0.38878(17) 0.07049(8) 0.49896(11) 0.0615(4) Uani d . 1 1 . .
O O4 0.22630(16) 0.14401(7) 0.57007(12) 0.0634(4) Uani d . 1 1 . .

loop_
_atom_site_aniso_label
_atom_site_aniso_U_11
_atom_site_aniso_U_22
_atom_site_aniso_U_33
_atom_site_aniso_U_12
_atom_site_aniso_U_13
_atom_site_aniso_U_23
C1 0.0399(8) 0.0470(10) 0.0441(10) 0.0051(7) 0.0063(7) -0.0007(8)
C2 0.0399(8) 0.0434(10) 0.0506(10) 0.0043(7) 0.0113(8) -0.0030(8)
C3 0.0532(11) 0.0572(12) 0.0570(12) 0.0080(9) 0.0173(9) 0.0120(9)
C4 0.0490(10) 0.0816(15) 0.0479(11) 0.0100(10) 0.0041(9) 0.0077(10)
C5 0.0358(8) 0.0674(13) 0.0560(12) 0.0034(8) 0.0057(8) -0.0092(10)
C6 0.0385(8) 0.0441(10) 0.0540(10) 0.0041(7) 0.0145(8) -0.0031(8)
C7 0.0427(9) 0.0502(11) 0.0763(14) 0.0030(8) 0.0200(9) 0.0027(10)
C8 0.0683(12) 0.0491(11) 0.0539(12) -0.0051(9) 0.0117(10) 0.0015(9)
C9 0.0817(16) 0.0574(13) 0.0753(15) -0.0027(11) 0.0281(13) 0.0091(11)
C10 0.0849(18) 0.096(2) 0.094(2) 0.0008(16) 0.0428(16) 0.0184(16)
C11 0.091(2) 0.110(3) 0.089(2) -0.0403(19) 0.0303(17) 0.0000(18)
C12 0.119(2) 0.087(2) 0.106(2) -0.0455(19) 0.049(2) -0.0221(17)
C13 0.0994(19) 0.0578(14) 0.0856(18) -0.0164(13) 0.0322(15) -0.0105(13)
C14 0.0459(9) 0.0407(10) 0.0667(12) 0.0010(8) 0.0123(9) -0.0021(9)
C15 0.0380(8) 0.0434(9) 0.0468(10) -0.0011(7) 0.0072(7) -0.0072(8)
C16 0.0461(10) 0.0473(11) 0.0698(13) 0.0003(8) 0.0116(9) -0.0116(9)
C17 0.0636(13) 0.0445(11) 0.0858(17) -0.0032(10) 0.0061(12) -0.0072(11)
C18 0.0654(14) 0.0633(14) 0.0829(17) -0.0207(11) 0.0091(12) 0.0073(12)
C19 0.0542(12) 0.0799(17) 0.0783(16) -0.0141(11) 0.0240(11) -0.0028(13)
C20 0.0475(10) 0.0573(12) 0.0639(13) -0.0006(9) 0.0174(9) -0.0110(10)
C21 0.0774(15) 0.0623(14) 0.0712(15) -0.0154(11) 0.0223(12) -0.0171(11)
C23 0.0568(11) 0.0632(13) 0.0605(13) -0.0029(10) 0.0187(10) -0.0101(10)
C24 0.107(2) 0.0684(16) 0.0941(19) -0.0111(15) 0.0384(17) -0.0337(15)
S1 0.0548(3) 0.0474(3) 0.0663(3) 0.0028(2) 0.0013(2) -0.0028(2)
S2 0.0431(2) 0.0417(2) 0.0565(3) 0.00114(18) 0.0131(2) -0.0028(2)
N1 0.0474(8) 0.0412(8) 0.0643(10) -0.0011(6) 0.0140(7) -0.0090(7)
N2 0.0399(7) 0.0448(8) 0.0598(10) -0.0005(6) 0.0127(7) -0.0110(7)
O1 0.0781(10) 0.0737(11) 0.0641(10) -0.0086(8) -0.0031(8) -0.0132(8)
O2 0.0706(10) 0.0608(10) 0.1129(15) 0.0211(8) 0.0075(10) 0.0060(10)
O3 0.0645(9) 0.0673(9) 0.0570(8) -0.0022(7) 0.0239(7) -0.0007(7)
O4 0.0549(8) 0.0441(8) 0.0862(11) 0.0089(6) 0.0111(7) -0.0004(7)

loop_
_atom_type_symbol
_atom_type_description
_atom_type_scat_dispersion_real
_atom_type_scat_dispersion_imag
_atom_type_scat_source
C C 0.0033 0.0016 'International Tables Vol C Tables 4.2.6.8 and 6.1.1.4'
H H 0.0000 0.0000 'International Tables Vol C Tables 4.2.6.8 and 6.1.1.4'
N N 0.0061 0.0033 'International Tables Vol C Tables 4.2.6.8 and 6.1.1.4'
O O 0.0106 0.0060 'International Tables Vol C Tables 4.2.6.8 and 6.1.1.4'
S S 0.1246 0.1234 'International Tables Vol C Tables 4.2.6.8 and 6.1.1.4'

loop_
_geom_angle_atom_site_label_1
_geom_angle_atom_site_label_2
_geom_angle_atom_site_label_3
_geom_angle
C2 C1 C6 121.08(17)
C2 C1 H1 119.5
C6 C1 H1 119.5
C3 C2 C1 119.08(17)
C3 C2 C14 121.14(18)
C1 C2 C14 119.76(17)
C2 C3 C4 120.50(19)
C2 C3 H3 119.7
C4 C3 H3 119.7
C5 C4 C3 119.87(19)
C5 C4 H4 120.1
C3 C4 H4 120.1
C4 C5 C6 120.67(18)
C4 C5 H5 119.7
C6 C5 H5 119.7
C5 C6 C1 118.79(18)
C5 C6 C7 121.08(17)
C1 C6 C7 120.09(17)
N1 C7 C6 112.47(15)
N1 C7 H7A 109.1
C6 C7 H7A 109.1
N1 C7 H7B 109.1
C6 C7 H7B 109.1
H7A C7 H7B 107.8
C9 C8 C13 120.4(2)
C9 C8 S1 119.95(17)
C13 C8 S1 119.6(2)
C8 C9 C10 118.9(2)
C8 C9 H9 120.5
C10 C9 H9 120.5
C11 C10 C9 120.1(3)
C11 C10 H10 120.0
C9 C10 H10 120.0
C12 C11 C10 120.7(3)
C12 C11 H11 119.6
C10 C11 H11 119.6
C11 C12 C13 120.2(3)
C11 C12 H12 119.9
C13 C12 H12 119.9
C12 C13 C8 119.7(3)
C12 C13 H13 120.2
C8 C13 H13 120.2
N2 C14 C2 111.00(15)
N2 C14 H14A 109.4
C2 C14 H14A 109.4
N2 C14 H14B 109.4
C2 C14 H14B 109.4
H14A C14 H14B 108.0
C16 C15 C20 120.34(18)
C16 C15 S2 119.65(14)
C20 C15 S2 119.98(14)
C17 C16 C15 119.26(19)
C17 C16 H16 120.4
C15 C16 H16 120.4
C16 C17 C18 120.1(2)
C16 C17 H17 119.9
C18 C17 H17 119.9
C19 C18 C17 120.4(2)
C19 C18 H18 119.8
C17 C18 H18 119.8
C18 C19 C20 120.4(2)
C18 C19 H19 119.8
C20 C19 H19 119.8
C19 C20 C15 119.5(2)
C19 C20 H20 120.3
C15 C20 H20 120.3
C22B C21 N1 115.4(3)
C22B C21 C22A 31.0(3)
N1 C21 C22A 110.3(3)
C22B C21 H21A 128.4
N1 C21 H21A 109.6
C22A C21 H21A 109.6
C22B C21 H21B 79.5
N1 C21 H21B 109.6
C22A C21 H21B 109.6
H21A C21 H21B 108.1
C21 C22A H22A 109.5
C21 C22A H22B 109.5
H22A C22A H22B 109.5
C21 C22A H22C 109.5
H22A C22A H22C 109.5
H22B C22A H22C 109.5
C21 C22B H22D 109.5
C21 C22B H22E 109.5
H22D C22B H22E 109.5
C21 C22B H22F 109.5
H22D C22B H22F 109.5
H22E C22B H22F 109.5
C24 C23 N2 112.85(19)
C24 C23 H23A 109.0
N2 C23 H23A 109.0
C24 C23 H23B 109.0
N2 C23 H23B 109.0
H23A C23 H23B 107.8
C23 C24 H24A 109.5
C23 C24 H24B 109.5
H24A C24 H24B 109.5
C23 C24 H24C 109.5
H24A C24 H24C 109.5
H24B C24 H24C 109.5
O1 S1 O2 119.23(11)
O1 S1 N1 107.17(10)
O2 S1 N1 107.05(10)
O1 S1 C8 107.96(11)
O2 S1 C8 107.99(11)
N1 S1 C8 106.83(9)
O4 S2 O3 119.85(10)
O4 S2 N2 106.51(9)
O3 S2 N2 106.90(9)
O4 S2 C15 108.02(8)
O3 S2 C15 107.73(9)
N2 S2 C15 107.22(8)
C7 N1 C21 115.15(17)
C7 N1 S1 116.09(13)
C21 N1 S1 116.36(14)
C14 N2 C23 115.60(17)
C14 N2 S2 117.71(13)
C23 N2 S2 117.68(13)

loop_
_geom_bond_atom_site_label_1
_geom_bond_atom_site_label_2
_geom_bond_distance
C1 C2 1.385(3)
C1 C6 1.385(2)
C1 H1 0.9300
C2 C3 1.378(3)
C2 C14 1.510(3)
C3 C4 1.380(3)
C3 H3 0.9300
C4 C5 1.377(3)
C4 H4 0.9300
C5 C6 1.382(3)
C5 H5 0.9300
C6 C7 1.505(3)
C7 N1 1.473(2)
C7 H7A 0.9700
C7 H7B 0.9700
C8 C9 1.377(3)
C8 C13 1.384(3)
C8 S1 1.759(2)
C9 C10 1.385(4)
C9 H9 0.9300
C10 C11 1.371(4)
C10 H10 0.9300
C11 C12 1.355(4)
C11 H11 0.9300
C12 C13 1.370(4)
C12 H12 0.9300
C13 H13 0.9300
C14 N2 1.469(2)
C14 H14A 0.9700
C14 H14B 0.9700
C15 C16 1.381(3)
C15 C20 1.385(3)
C15 S2 1.7543(18)
C16 C17 1.376(3)
C16 H16 0.9300
C17 C18 1.379(3)
C17 H17 0.9300
C18 C19 1.360(4)
C18 H18 0.9300
C19 C20 1.374(3)
C19 H19 0.9300
C20 H20 0.9300
C21 C22B 1.473(7)
C21 N1 1.484(3)
C21 C22A 1.509(6)
C21 H21A 0.9700
C21 H21B 0.9700
C22A H22A 0.9600
C22A H22B 0.9600
C22A H22C 0.9600
C22B H22D 0.9600
C22B H22E 0.9600
C22B H22F 0.9600
C23 C24 1.482(3)
C23 N2 1.485(3)
C23 H23A 0.9700
C23 H23B 0.9700
C24 H24A 0.9600
C24 H24B 0.9600
C24 H24C 0.9600
S1 O1 1.4235(16)
S1 O2 1.4276(16)
S1 N1 1.6220(18)
S2 O4 1.4239(14)
S2 O3 1.4274(15)
S2 N2 1.6224(16)

loop_
_geom_hbond_atom_site_label_D
_geom_hbond_atom_site_label_H
_geom_hbond_atom_site_label_A
_geom_hbond_site_symmetry_A
_geom_hbond_distance_DH
_geom_hbond_distance_HA
_geom_hbond_distance_DA
_geom_hbond_angle_DHA
C17 H17 O1 3_656 0.93 2.57 3.409(3) 151

loop_
_geom_torsion_atom_site_label_1
_geom_torsion_atom_site_label_2
_geom_torsion_atom_site_label_3
_geom_torsion_atom_site_label_4
_geom_torsion
C6 C1 C2 C3 0.1(3)
C6 C1 C2 C14 -178.75(16)
C1 C2 C3 C4 0.2(3)
C14 C2 C3 C4 179.06(18)
C2 C3 C4 C5 -0.2(3)
C3 C4 C5 C6 -0.1(3)
C4 C5 C6 C1 0.5(3)
C4 C5 C6 C7 -177.20(18)
C2 C1 C6 C5 -0.5(3)
C2 C1 C6 C7 177.22(16)
C5 C6 C7 N1 -112.7(2)
C1 C6 C7 N1 69.7(2)
C13 C8 C9 C10 1.8(4)
S1 C8 C9 C10 -175.61(19)
C8 C9 C10 C11 -1.3(4)
C9 C10 C11 C12 -0.2(5)
C10 C11 C12 C13 1.3(5)
C11 C12 C13 C8 -0.8(5)
C9 C8 C13 C12 -0.7(4)
S1 C8 C13 C12 176.7(2)
C3 C2 C14 N2 120.3(2)
C1 C2 C14 N2 -60.8(2)
C20 C15 C16 C17 0.4(3)
S2 C15 C16 C17 178.43(17)
C15 C16 C17 C18 -0.4(3)
C16 C17 C18 C19 0.6(4)
C17 C18 C19 C20 -0.8(4)
C18 C19 C20 C15 0.8(3)
C16 C15 C20 C19 -0.6(3)
S2 C15 C20 C19 -178.58(17)
C9 C8 S1 O1 -37.4(2)
C13 C8 S1 O1 145.2(2)
C9 C8 S1 O2 -167.52(19)
C13 C8 S1 O2 15.1(2)
C9 C8 S1 N1 77.6(2)
C13 C8 S1 N1 -99.8(2)
C16 C15 S2 O4 162.80(16)
C20 C15 S2 O4 -19.20(19)
C16 C15 S2 O3 31.99(18)
C20 C15 S2 O3 -150.01(16)
C16 C15 S2 N2 -82.76(17)
C20 C15 S2 N2 95.24(17)
C6 C7 N1 C21 71.0(2)
C6 C7 N1 S1 -148.14(14)
C22B C21 N1 C7 -98.2(6)
C22A C21 N1 C7 -131.5(4)
C22B C21 N1 S1 121.0(6)
C22A C21 N1 S1 87.7(4)
O1 S1 N1 C7 48.65(16)
O2 S1 N1 C7 177.65(14)
C8 S1 N1 C7 -66.87(15)
O1 S1 N1 C21 -170.94(15)
O2 S1 N1 C21 -41.94(17)
C8 S1 N1 C21 73.54(16)
C2 C14 N2 C23 -69.5(2)
C2 C14 N2 S2 144.01(14)
C24 C23 N2 C14 114.9(2)
C24 C23 N2 S2 -98.7(2)
O4 S2 N2 C14 -173.57(14)
O3 S2 N2 C14 -44.33(16)
C15 S2 N2 C14 70.98(15)
O4 S2 N2 C23 40.68(17)
O3 S2 N2 C23 169.93(15)
C15 S2 N2 C23 -74.77(16)
